data_7047712
loop_
_publ_author_name
'Battistin, Federica'
'Siegmund, Daniel'
'Balducci, Gabriele'
'Alessio, Enzo'
'Metzler-Nolte, Nils'

_publ_section_title
;
 Ru(ii)-Peptide bioconjugates with the cppH linker (cppH =
 2-(2'-pyridyl)pyrimidine-4-carboxylic acid): synthesis, structural
 characterization, and different stereochemical features between organic
 and aqueous solvents.
;
_journal_issue 2
_journal_name_full 'Dalton transactions (Cambridge, England : 2003)'
_journal_page_first 400
_journal_page_last 414
_journal_paper_doi 10.1039/c8dt03575j
_journal_volume 48
_journal_year 2019
_chemical_formula_moiety 'C16 H19 Cl1 N3 O2 Ru S3, Cl1, 0.45(H2 O)'
_chemical_formula_sum 'C16 H19.9 Cl2 N3 O2.45 Ru S3'
_chemical_formula_weight 561.85
_space_group_crystal_system monoclinic
_space_group_IT_number 14
_space_group_name_Hall '-P 2ybc'
_space_group_name_H-M_alt 'P 1 21/c 1'
_symmetry_space_group_name_Hall '-P 2ybc'
_symmetry_space_group_name_H-M 'P 1 21/c 1'
_atom_sites_solution_hydrogens mixed
_audit_creation_method SHELXL-2017/1
_audit_update_record
;
2018-08-27 deposited with the CCDC.
2018-10-04 downloaded from the CCDC.
;
_cell_angle_alpha 90
_cell_angle_beta 104.985(15)
_cell_angle_gamma 90
_cell_formula_units_Z 4
_cell_length_a 17.7950(17)
_cell_length_b 13.8510(8)
_cell_length_c 11.4840(14)
_cell_measurement_reflns_used 39891
_cell_measurement_temperature 100(2)
_cell_measurement_theta_max 30.977
_cell_measurement_theta_min 2.317
_cell_volume 2734.3(5)
_computing_cell_refinement 'XDS (Kabsch, 2010)'
_computing_data_collection 'Elettra XRD1 Data Collection SW'
_computing_data_reduction 'XDS - CCP4'
_computing_molecular_graphics 'Ortep3 for Windows'
_computing_publication_material 'private software'
_computing_structure_refinement 'SHELXL-2014/7 (Sheldrick, 2014)'
_computing_structure_solution 'Sir2014 (Burla, 2015), SHELXT (Sheldrick, 2015)'
_diffrn_ambient_temperature 100(2)
_diffrn_measured_fraction_theta_full 0.950
_diffrn_measured_fraction_theta_max 0.965
_diffrn_measurement_device_type
;
Huber 4-circles Kappa Goniometer, Pilatus 2M detector
;
_diffrn_measurement_method 'Rotating crystal'
_diffrn_radiation_monochromator graphite
_diffrn_radiation_type synchrotron
_diffrn_radiation_wavelength 0.700
_diffrn_reflns_av_R_equivalents 0.0225
_diffrn_reflns_av_unetI/netI 0.0092
_diffrn_reflns_Laue_measured_fraction_full 0.950
_diffrn_reflns_Laue_measured_fraction_max 0.965
_diffrn_reflns_limit_h_max 26
_diffrn_reflns_limit_h_min -26
_diffrn_reflns_limit_k_max 20
_diffrn_reflns_limit_k_min -20
_diffrn_reflns_limit_l_max 16
_diffrn_reflns_limit_l_min -16
_diffrn_reflns_number 98476
_diffrn_reflns_point_group_measured_fraction_full 0.950
_diffrn_reflns_point_group_measured_fraction_max 0.965
_diffrn_reflns_theta_full 24.835
_diffrn_reflns_theta_max 30.977
_diffrn_reflns_theta_min 2.317
_diffrn_source 'Elettra Synchrotron - XRD1 BL'
_exptl_absorpt_coefficient_mu 0.961
_exptl_absorpt_correction_T_max 1.544
_exptl_absorpt_correction_T_min 0.537
_exptl_absorpt_correction_type refdelf
_exptl_absorpt_process_details
;
        Parkin S,Moezzi B & Hope H, (1995) J. Appl. Cryst. 28, 53-56
        Cubic fit to sin(theta)/lambda - 24 parameters
;
_exptl_crystal_colour red
_exptl_crystal_density_diffrn 1.3643
_exptl_crystal_description needle
_exptl_crystal_F_000 1152
_exptl_crystal_recrystallization_method 'Re-crystallisation from solvent: H2O'
_exptl_crystal_size_max 0.300
_exptl_crystal_size_mid 0.100
_exptl_crystal_size_min 0.100
_refine_diff_density_max 2.104
_refine_diff_density_min -1.886
_refine_diff_density_rms 0.197
_refine_ls_extinction_method none
_refine_ls_goodness_of_fit_ref 1.067
_refine_ls_hydrogen_treatment constr
_refine_ls_matrix_type full
_refine_ls_number_parameters 284
_refine_ls_number_reflns 8800
_refine_ls_number_restraints 7
_refine_ls_restrained_S_all 1.068
_refine_ls_R_factor_all 0.0571
_refine_ls_R_factor_gt 0.0569
_refine_ls_shift/su_max 0.001
_refine_ls_shift/su_mean 0.000
_refine_ls_structure_factor_coef Fsqd
_refine_ls_weighting_details 'w=1/[\s^2^(Fo^2^)+(0.1252P)^2^+4.5194P] where P=(Fo^2^+2Fc^2^)/3'
_refine_ls_weighting_scheme calc
_refine_ls_wR_factor_gt 0.1828
_refine_ls_wR_factor_ref 0.1830
_reflns_Friedel_coverage 0.000
_reflns_number_gt 8732
_reflns_number_total 8800
_reflns_threshold_expression 'I > 2\s(I)'
_cod_data_source_file c8dt03575j2.cif
_cod_data_source_block fb33b-06
_cod_depositor_comments 'Adding full bibliography for 7047712.cif.'
_cod_original_formula_sum 'C16 H19.90 Cl2 N3 O2.45 Ru S3'
_cod_database_code 7047712
_shelx_shelxl_version_number 2017/1
_shelx_space_group_comment
;
The symmetry employed for this shelxl refinement is uniquely defined
by the following loop, which should always be used as a source of
symmetry information in preference to the above space-group names.
They are only intended as comments.
;
_shelx_estimated_absorpt_t_min 0.761
_shelx_estimated_absorpt_t_max 0.910

loop_
_space_group_symop_operation_xyz
'x, y, z'
'-x, y+1/2, -z+1/2'
'-x, -y, -z'
'x, -y-1/2, z-1/2'

loop_
_atom_site_label
_atom_site_type_symbol
_atom_site_fract_x
_atom_site_fract_y
_atom_site_fract_z
_atom_site_U_iso_or_equiv
_atom_site_adp_type
_atom_site_occupancy
_atom_site_site_symmetry_order
_atom_site_calc_flag
_atom_site_refinement_flags_posn
_atom_site_refinement_flags_adp
_atom_site_refinement_flags_occupancy
_atom_site_disorder_assembly
_atom_site_disorder_group
Ru1 Ru 0.69997(2) 0.63691(2) 0.59060(2) 0.02372(9) Uani 1 1 d . . . . .
Cl1 Cl 0.68150(4) 0.80906(5) 0.61413(6) 0.02814(14) Uani 1 1 d . . . . .
S21 S 0.80734(5) 0.64405(6) 0.75349(8) 0.03361(17) Uani 1 1 d . . . . .
S22 S 0.78084(5) 0.66955(7) 0.46901(7) 0.03312(17) Uani 1 1 d . . . . .
S23 S 0.72457(6) 0.47683(6) 0.57330(9) 0.03712(18) Uani 1 1 d . . . . .
C21 C 0.8772(2) 0.7120(3) 0.6955(4) 0.0440(8) Uani 1 1 d . . . . .
H21A H 0.864272 0.781506 0.695170 0.053 Uiso 1 1 calc R U . . .
H21B H 0.929706 0.703017 0.750330 0.053 Uiso 1 1 calc R U . . .
C22 C 0.8790(2) 0.6823(4) 0.5698(4) 0.0472(9) Uani 1 1 d . . . . .
H22A H 0.906898 0.620006 0.573757 0.057 Uiso 1 1 calc R U . . .
H22B H 0.908170 0.731187 0.536278 0.057 Uiso 1 1 calc R U . . .
C23 C 0.7888(2) 0.5538(3) 0.3968(4) 0.0418(8) Uani 1 1 d . . . . .
H23A H 0.742789 0.545100 0.327611 0.050 Uiso 1 1 calc R U . . .
H23B H 0.835504 0.554856 0.364986 0.050 Uiso 1 1 calc R U . . .
C24 C 0.7946(3) 0.4683(3) 0.4817(4) 0.0477(9) Uani 1 1 d . . . . .
H24A H 0.847880 0.465248 0.535465 0.057 Uiso 1 1 calc R U . . .
H24B H 0.785111 0.407981 0.433950 0.057 Uiso 1 1 calc R U . . .
C25 C 0.7870(3) 0.4472(3) 0.7217(4) 0.0468(9) Uani 1 1 d . . . . .
H25A H 0.754533 0.441097 0.779622 0.056 Uiso 1 1 calc R U . . .
H25B H 0.812106 0.383994 0.717562 0.056 Uiso 1 1 calc R U . . .
C26 C 0.8494(3) 0.5228(3) 0.7676(4) 0.0485(9) Uani 1 1 d . . . . .
H26A H 0.888885 0.518950 0.720844 0.058 Uiso 1 1 calc R U . . .
H26B H 0.875638 0.509726 0.853199 0.058 Uiso 1 1 calc R U . . .
N31 N 0.59651(15) 0.63555(16) 0.4530(2) 0.0243(4) Uani 1 1 d . . . . .
N32 N 0.61623(14) 0.61456(17) 0.6869(2) 0.0239(4) Uani 1 1 d . . . . .
N33 N 0.47853(15) 0.61030(18) 0.6614(2) 0.0259(4) Uani 1 1 d . . . . .
C31 C 0.58959(19) 0.6456(2) 0.3336(3) 0.0282(5) Uani 1 1 d . . . . .
H31 H 0.635602 0.650468 0.306556 0.034 Uiso 1 1 calc R U . . .
C32 C 0.5181(2) 0.6492(2) 0.2487(3) 0.0295(5) Uani 1 1 d . . . . .
H32 H 0.515393 0.654689 0.165245 0.035 Uiso 1 1 calc R U . . .
C33 C 0.45068(19) 0.6447(2) 0.2880(3) 0.0303(6) Uani 1 1 d . . . . .
H33 H 0.401015 0.648352 0.232054 0.036 Uiso 1 1 calc R U . . .
C34 C 0.45713(18) 0.6348(2) 0.4108(3) 0.0283(5) Uani 1 1 d . . . . .
H34 H 0.411942 0.631808 0.440234 0.034 Uiso 1 1 calc R U . . .
C35 C 0.53066(17) 0.62943(18) 0.4896(3) 0.0234(4) Uani 1 1 d . . . . .
C36 C 0.54148(16) 0.61753(19) 0.6198(2) 0.0232(4) Uani 1 1 d . . . . .
C37 C 0.49053(17) 0.6003(2) 0.7806(3) 0.0268(5) Uani 1 1 d . . . . .
C38 C 0.56452(19) 0.5964(2) 0.8575(3) 0.0302(5) Uani 1 1 d . . . . .
H38 H 0.572224 0.588268 0.941894 0.036 Uiso 1 1 calc R U . . .
C39 C 0.62740(18) 0.6047(2) 0.8065(3) 0.0285(5) Uani 1 1 d . . . . .
H39 H 0.678883 0.603304 0.857128 0.034 Uiso 1 1 calc R U . . .
C310 C 0.4184(2) 0.5951(2) 0.8265(3) 0.0353(6) Uani 1 1 d . . . . .
O31 O 0.35436(17) 0.5898(3) 0.7572(3) 0.0551(9) Uani 1 1 d . . . . .
O32 O 0.43243(18) 0.5984(3) 0.9432(2) 0.0469(7) Uani 1 1 d . . . . .
H32A H 0.390279 0.595657 0.963149 0.070 Uiso 1 1 calc R U . . .
Cl41 Cl 0.3141(3) 0.6017(4) 1.0270(4) 0.0418(14) Uani 0.200(5) 1 d . . P A 1
Cl42 Cl 0.2142(2) 0.4592(3) 0.9746(3) 0.0484(10) Uani 0.319(5) 1 d . . P B 2
Cl43 Cl 0.0062(3) 0.4540(6) 0.6086(5) 0.093(3) Uani 0.291(6) 1 d . . P C 3
Cl44 Cl 0.0597(5) 0.4653(10) 0.8741(12) 0.058(3) Uani 0.1 1 d . . P D 4
Cl45 Cl 0.0000(6) 0.3788(9) 1.0314(13) 0.056(3) Uani 0.1 1 d . . P E 5
O53 O -0.034474 0.305863 1.026326 0.025 Uani 0.2 1 d D . P F 1
H531 H -0.065836 0.296273 1.068649 0.038 Uiso 0.2 1 d D U P G 1
H532 H -0.012714 0.358768 1.049796 0.038 Uiso 0.2 1 d D U P H 1
O54 O 0.727527 0.250756 0.353850 0.031 Uani 0.25 1 d D . P I 2
H541 H 0.716399 0.260847 0.419569 0.046 Uiso 0.25 1 d D U P J 2
H542 H 0.776238 0.246240 0.370850 0.046 Uiso 0.25 1 d D U P K 2

loop_
_atom_site_aniso_label
_atom_site_aniso_U_11
_atom_site_aniso_U_22
_atom_site_aniso_U_33
_atom_site_aniso_U_23
_atom_site_aniso_U_13
_atom_site_aniso_U_12
Ru1 0.02316(13) 0.02368(13) 0.02421(13) -0.00058(6) 0.00593(9) -0.00009(6)
Cl1 0.0340(3) 0.0247(3) 0.0252(3) -0.0001(2) 0.0069(2) -0.0003(2)
S21 0.0258(3) 0.0415(4) 0.0311(4) -0.0002(3) 0.0030(3) 0.0042(3)
S22 0.0283(3) 0.0411(4) 0.0322(3) -0.0032(3) 0.0118(3) -0.0047(3)
S23 0.0417(4) 0.0269(3) 0.0447(4) -0.0009(3) 0.0148(3) 0.0056(3)
C21 0.0258(13) 0.060(2) 0.0437(18) -0.0071(16) 0.0043(12) -0.0102(14)
C22 0.0278(14) 0.070(3) 0.0445(19) -0.0076(18) 0.0105(13) -0.0091(16)
C23 0.0379(16) 0.051(2) 0.0411(17) -0.0112(15) 0.0177(13) 0.0028(15)
C24 0.047(2) 0.049(2) 0.050(2) -0.0050(16) 0.0189(17) 0.0185(17)
C25 0.051(2) 0.0383(17) 0.052(2) 0.0100(15) 0.0149(17) 0.0164(16)
C26 0.0443(19) 0.057(2) 0.0420(18) 0.0053(16) 0.0069(15) 0.0244(18)
N31 0.0268(11) 0.0228(10) 0.0233(10) -0.0020(7) 0.0064(8) -0.0017(7)
N32 0.0230(10) 0.0222(9) 0.0258(10) 0.0018(8) 0.0050(8) 0.0001(8)
N33 0.0270(10) 0.0239(10) 0.0276(10) 0.0013(8) 0.0083(8) -0.0013(8)
C31 0.0342(14) 0.0271(12) 0.0239(11) -0.0050(9) 0.0089(10) -0.0038(10)
C32 0.0392(15) 0.0229(11) 0.0245(11) -0.0024(9) 0.0048(11) -0.0038(10)
C33 0.0319(14) 0.0282(12) 0.0265(12) 0.0020(9) 0.0000(10) -0.0029(10)
C34 0.0263(12) 0.0279(13) 0.0287(13) 0.0023(9) 0.0037(10) -0.0018(9)
C35 0.0259(11) 0.0199(10) 0.0247(11) 0.0004(8) 0.0068(9) -0.0018(8)
C36 0.0254(11) 0.0189(9) 0.0254(11) 0.0006(8) 0.0069(9) -0.0010(8)
C37 0.0304(12) 0.0230(11) 0.0286(12) 0.0011(9) 0.0104(10) -0.0040(9)
C38 0.0349(14) 0.0305(13) 0.0252(11) 0.0016(10) 0.0081(10) -0.0052(11)
C39 0.0290(12) 0.0306(13) 0.0251(11) 0.0028(10) 0.0054(9) -0.0033(10)
C310 0.0375(15) 0.0331(14) 0.0406(16) 0.0019(12) 0.0197(13) -0.0004(12)
O31 0.0318(12) 0.098(3) 0.0375(13) -0.0010(15) 0.0120(11) -0.0032(15)
O32 0.0430(14) 0.070(2) 0.0320(12) -0.0018(12) 0.0169(10) -0.0083(14)
Cl41 0.035(2) 0.057(3) 0.039(2) -0.0111(18) 0.0183(16) -0.0110(17)
Cl42 0.0487(17) 0.0520(18) 0.0447(16) 0.0020(12) 0.0127(12) 0.0144(13)
Cl43 0.047(2) 0.161(7) 0.081(3) 0.012(4) 0.031(2) 0.054(3)
Cl44 0.018(3) 0.075(7) 0.073(7) -0.018(6) -0.001(3) 0.014(4)
Cl45 0.034(4) 0.056(5) 0.072(7) -0.003(5) 0.004(4) 0.011(4)
O53 0.022 0.027 0.028 -0.001 0.009 0.004
O54 0.030 0.026 0.034 0.000 0.005 -0.003

loop_
_atom_type_symbol
_atom_type_description
_atom_type_scat_dispersion_real
_atom_type_scat_dispersion_imag
_atom_type_scat_source
Ru Ru -1.2940 0.8285 'International Tables Vol C Tables 4.2.6.8 and 6.1.1.4'
Cl Cl 0.1472 0.1563 'International Tables Vol C Tables 4.2.6.8 and 6.1.1.4'
S S 0.1235 0.1218 'International Tables Vol C Tables 4.2.6.8 and 6.1.1.4'
C C 0.0033 0.0016 'International Tables Vol C Tables 4.2.6.8 and 6.1.1.4'
H H 0.0000 0.0000 'International Tables Vol C Tables 4.2.6.8 and 6.1.1.4'
N N 0.0064 0.0033 'International Tables Vol C Tables 4.2.6.8 and 6.1.1.4'
O O 0.0110 0.0060 'International Tables Vol C Tables 4.2.6.8 and 6.1.1.4'

loop_
_geom_angle_atom_site_label_1
_geom_angle_atom_site_label_2
_geom_angle_atom_site_label_3
_geom_angle
N31 Ru1 N32 77.91(10)
N31 Ru1 S23 94.40(7)
N32 Ru1 S23 94.65(7)
N31 Ru1 S22 96.31(7)
N32 Ru1 S22 173.59(7)
S23 Ru1 S22 88.50(3)
N31 Ru1 S21 174.75(7)
N32 Ru1 S21 97.55(7)
S23 Ru1 S21 88.56(3)
S22 Ru1 S21 88.09(3)
N31 Ru1 Cl1 88.57(6)
N32 Ru1 Cl1 87.20(7)
S23 Ru1 Cl1 176.78(3)
S22 Ru1 Cl1 89.92(3)
S21 Ru1 Cl1 88.58(3)
C21 S21 C26 101.8(2)
C21 S21 Ru1 103.12(13)
C26 S21 Ru1 105.47(15)
C23 S22 C22 101.4(2)
C23 S22 Ru1 103.76(13)
C22 S22 Ru1 106.21(14)
C25 S23 C24 100.5(2)
C25 S23 Ru1 102.81(14)
C24 S23 Ru1 106.69(15)
C22 C21 S21 113.3(3)
C22 C21 H21A 108.9
S21 C21 H21A 108.9
C22 C21 H21B 108.9
S21 C21 H21B 108.9
H21A C21 H21B 107.7
C21 C22 S22 112.1(3)
C21 C22 H22A 109.2
S22 C22 H22A 109.2
C21 C22 H22B 109.2
S22 C22 H22B 109.2
H22A C22 H22B 107.9
C24 C23 S22 113.1(3)
C24 C23 H23A 109.0
S22 C23 H23A 109.0
C24 C23 H23B 109.0
S22 C23 H23B 109.0
H23A C23 H23B 107.8
C23 C24 S23 112.1(2)
C23 C24 H24A 109.2
S23 C24 H24A 109.2
C23 C24 H24B 109.2
S23 C24 H24B 109.2
H24A C24 H24B 107.9
C26 C25 S23 112.5(3)
C26 C25 H25A 109.1
S23 C25 H25A 109.1
C26 C25 H25B 109.1
S23 C25 H25B 109.1
H25A C25 H25B 107.8
C25 C26 S21 110.9(3)
C25 C26 H26A 109.5
S21 C26 H26A 109.5
C25 C26 H26B 109.5
S21 C26 H26B 109.5
H26A C26 H26B 108.0
C35 N31 C31 117.7(3)
C35 N31 Ru1 115.56(19)
C31 N31 Ru1 126.6(2)
C39 N32 C36 116.7(2)
C39 N32 Ru1 128.1(2)
C36 N32 Ru1 115.04(18)
C36 N33 C37 116.7(3)
N31 C31 C32 122.8(3)
N31 C31 H31 118.6
C32 C31 H31 118.6
C33 C32 C31 118.8(3)
C33 C32 H32 120.6
C31 C32 H32 120.6
C32 C33 C34 118.8(3)
C32 C33 H33 120.6
C34 C33 H33 120.6
C35 C34 C33 118.9(3)
C35 C34 H34 120.6
C33 C34 H34 120.6
N31 C35 C34 122.9(3)
N31 C35 C36 115.5(2)
C34 C35 C36 121.6(3)
N33 C36 N32 126.0(3)
N33 C36 C35 118.3(2)
N32 C36 C35 115.7(2)
N33 C37 C38 122.1(3)
N33 C37 C310 115.9(3)
C38 C37 C310 122.0(3)
C37 C38 C39 117.6(3)
C37 C38 H38 121.2
C39 C38 H38 121.2
N32 C39 C38 121.0(3)
N32 C39 H39 119.5
C38 C39 H39 119.5
O31 C310 O32 125.2(3)
O31 C310 C37 120.9(3)
O32 C310 C37 113.9(3)
C310 O32 H32A 109.5
H531 O53 H532 105.8
H541 O54 H542 105.8

loop_
_geom_bond_atom_site_label_1
_geom_bond_atom_site_label_2
_geom_bond_distance
Ru1 N31 2.094(3)
Ru1 N32 2.096(2)
Ru1 S23 2.2787(8)
Ru1 S22 2.2943(8)
Ru1 S21 2.3047(10)
Ru1 Cl1 2.4316(7)
S21 C21 1.818(4)
S21 C26 1.829(4)
S22 C23 1.828(4)
S22 C22 1.838(4)
S23 C25 1.824(5)
S23 C24 1.831(4)
C21 C22 1.509(6)
C21 H21A 0.9900
C21 H21B 0.9900
C22 H22A 0.9900
C22 H22B 0.9900
C23 C24 1.519(7)
C23 H23A 0.9900
C23 H23B 0.9900
C24 H24A 0.9900
C24 H24B 0.9900
C25 C26 1.519(7)
C25 H25A 0.9900
C25 H25B 0.9900
C26 H26A 0.9900
C26 H26B 0.9900
N31 C35 1.346(4)
N31 C31 1.352(4)
N32 C39 1.343(4)
N32 C36 1.354(4)
N33 C36 1.330(4)
N33 C37 1.336(4)
C31 C32 1.389(4)
C31 H31 0.9500
C32 C33 1.388(5)
C32 H32 0.9500
C33 C34 1.392(4)
C33 H33 0.9500
C34 C35 1.387(4)
C34 H34 0.9500
C35 C36 1.467(4)
C37 C38 1.384(4)
C37 C310 1.510(4)
C38 C39 1.395(4)
C38 H38 0.9500
C39 H39 0.9500
C310 O31 1.212(5)
C310 O32 1.299(4)
O32 H32A 0.8400
O53 H531 0.8400
O53 H532 0.8400
O54 H541 0.8400
O54 H542 0.8402

loop_
_geom_torsion_atom_site_label_1
_geom_torsion_atom_site_label_2
_geom_torsion_atom_site_label_3
_geom_torsion_atom_site_label_4
_geom_torsion
C26 S21 C21 C22 66.7(4)
Ru1 S21 C21 C22 -42.5(4)
S21 C21 C22 S22 45.5(5)
C23 S22 C22 C21 -133.3(4)
Ru1 S22 C22 C21 -25.1(4)
C22 S22 C23 C24 70.4(3)
Ru1 S22 C23 C24 -39.6(3)
S22 C23 C24 S23 44.4(4)
C25 S23 C24 C23 -133.7(3)
Ru1 S23 C24 C23 -26.8(4)
C24 S23 C25 C26 65.8(3)
Ru1 S23 C25 C26 -44.2(3)
S23 C25 C26 S21 49.4(4)
C21 S21 C26 C25 -136.7(3)
Ru1 S21 C26 C25 -29.3(3)
C35 N31 C31 C32 -0.4(4)
Ru1 N31 C31 C32 -176.3(2)
N31 C31 C32 C33 1.7(4)
C31 C32 C33 C34 -1.3(4)
C32 C33 C34 C35 -0.2(4)
C31 N31 C35 C34 -1.2(4)
Ru1 N31 C35 C34 175.1(2)
C31 N31 C35 C36 179.4(2)
Ru1 N31 C35 C36 -4.3(3)
C33 C34 C35 N31 1.6(4)
C33 C34 C35 C36 -179.1(3)
C37 N33 C36 N32 0.8(4)
C37 N33 C36 C35 -179.5(2)
C39 N32 C36 N33 -0.9(4)
Ru1 N32 C36 N33 -176.4(2)
C39 N32 C36 C35 179.4(2)
Ru1 N32 C36 C35 3.9(3)
N31 C35 C36 N33 -179.5(2)
C34 C35 C36 N33 1.1(4)
N31 C35 C36 N32 0.2(3)
C34 C35 C36 N32 -179.2(3)
C36 N33 C37 C38 -0.8(4)
C36 N33 C37 C310 178.3(3)
N33 C37 C38 C39 1.0(4)
C310 C37 C38 C39 -178.1(3)
C36 N32 C39 C38 1.0(4)
Ru1 N32 C39 C38 175.8(2)
C37 C38 C39 N32 -1.1(5)
N33 C37 C310 O31 7.7(5)
C38 C37 C310 O31 -173.2(4)
N33 C37 C310 O32 -171.3(3)
C38 C37 C310 O32 7.9(5)
